data_7110260
loop_
_publ_author_name
'S. Gondzik'
'S. Schulz'
'D. Blaser'
'C. Wolper'
'R. Haack'
'G. Jansena'

_publ_section_title
;
 Reactions of a Zn(I) complex with group 14 azides -- formation of zinc
 azide and zinc hexazene complexes
;
_journal_name_full Chem.Commun.
_journal_page_first 927
_journal_paper_doi 10.1039/c3cc47687a
_journal_volume 50
_journal_year 2014
_chemical_formula_sum 'C64 H72 F N10 Zn2'
_chemical_formula_weight 1131.05
_chemical_name_systematic
;
 ?
;
_space_group_crystal_system monoclinic
_space_group_IT_number 14
_space_group_name_Hall '-P 2yn'
_space_group_name_H-M_alt 'P 1 21/n 1'
_symmetry_space_group_name_Hall '-P 2yn'
_symmetry_space_group_name_H-M 'P 1 21/n 1'
_atom_sites_solution_hydrogens geom
_atom_sites_solution_primary direct
_atom_sites_solution_secondary difmap
_audit_creation_method SHELXL-2012
_cell_angle_alpha 90
_cell_angle_beta 104.691(4)
_cell_angle_gamma 90
_cell_formula_units_Z 2
_cell_length_a 12.8569(9)
_cell_length_b 17.7885(13)
_cell_length_c 13.5948(10)
_cell_measurement_reflns_used 9552
_cell_measurement_temperature 180(1)
_cell_measurement_theta_max 32.46
_cell_measurement_theta_min 2.52
_cell_volume 3007.6(4)
_computing_cell_refinement 'BRUKER D8 KAPPA APEX 2 (3.0-2009)'
_computing_data_collection 'BRUKER D8 KAPPA APEX 2 (3.0-2009)'
_computing_data_reduction 'BRUKER D8 KAPPA APEX 2 (3.0-2009)'
_computing_molecular_graphics 'BRUKER AXS SHELXTL (c) 2008 / Vers. 2008/4'
_computing_publication_material 'BRUKER AXS SHELXTL (c) 2008 / Vers. 2008/4'
_computing_structure_refinement 'SHELXL-2012 (Sheldrick, 2012)'
_computing_structure_solution 'BRUKER D8 KAPPA APEX 2 (3.0-2009)'
_diffrn_ambient_temperature 180(1)
_diffrn_detector_area_resol_mean 512
_diffrn_measured_fraction_theta_full 1.000
_diffrn_measured_fraction_theta_max 0.994
_diffrn_measurement_device_type
; 
 Bruker D8 KAPPA series II with APEX II area detector system
;
_diffrn_measurement_method
;
 Data collection strategy APEX 2/COSMO
;
_diffrn_radiation_monochromator 'Triumph Goebel mirror'
_diffrn_radiation_source 'fine-focus sealed tube'
_diffrn_radiation_type MoK\a
_diffrn_radiation_wavelength 0.71073
_diffrn_reflns_av_R_equivalents 0.0277
_diffrn_reflns_av_unetI/netI 0.0277
_diffrn_reflns_Laue_measured_fraction_full 1.000
_diffrn_reflns_Laue_measured_fraction_max 0.994
_diffrn_reflns_limit_h_max 19
_diffrn_reflns_limit_h_min -18
_diffrn_reflns_limit_k_max 27
_diffrn_reflns_limit_k_min -25
_diffrn_reflns_limit_l_max 20
_diffrn_reflns_limit_l_min -20
_diffrn_reflns_number 55228
_diffrn_reflns_point_group_measured_fraction_full 1.000
_diffrn_reflns_point_group_measured_fraction_max 0.994
_diffrn_reflns_theta_full 25.242
_diffrn_reflns_theta_max 33.260
_diffrn_reflns_theta_min 1.926
_exptl_absorpt_coefficient_mu 0.848
_exptl_absorpt_correction_T_max 0.75
_exptl_absorpt_correction_T_min 0.68
_exptl_absorpt_correction_type multi-scan
_exptl_absorpt_process_details
; 
 BRUKER AXS SMART APEX 2 Vers. 3.0-2009
 R.H. Blessing, Acta Cryst. (1995) A51 33-38 
;
_exptl_crystal_colour 'pale orange'
_exptl_crystal_density_diffrn 1.249
_exptl_crystal_description tablet
_exptl_crystal_F_000 1190
_exptl_crystal_size_max 0.25
_exptl_crystal_size_mid 0.17
_exptl_crystal_size_min 0.05
_refine_diff_density_max 1.395
_refine_diff_density_min -0.282
_refine_diff_density_rms 0.071
_refine_ls_extinction_method none
_refine_ls_goodness_of_fit_ref 1.031
_refine_ls_hydrogen_treatment constr
_refine_ls_matrix_type full
_refine_ls_number_parameters 360
_refine_ls_number_reflns 11500
_refine_ls_number_restraints 0
_refine_ls_restrained_S_all 1.031
_refine_ls_R_factor_all 0.0618
_refine_ls_R_factor_gt 0.0395
_refine_ls_shift/su_max 0.001
_refine_ls_shift/su_mean 0.000
_refine_ls_structure_factor_coef Fsqd
_refine_ls_weighting_details
;
 w=1/[\s^2^(Fo^2^)+(0.0612P)^2^+0.9651P]
 where P=(Fo^2^+2Fc^2^)/3
;
_refine_ls_weighting_scheme calc
_refine_ls_wR_factor_gt 0.1043
_refine_ls_wR_factor_ref 0.1178
_reflns_Friedel_coverage 0.000
_reflns_number_gt 8564
_reflns_number_total 11500
_reflns_threshold_expression 'I > 2\s(I)'
_cod_data_source_file c3cc47687a.txt
_cod_data_source_block sg_510_0m
_cod_database_code 7110260
_shelx_space_group_comment
;
The symmetry employed for this shelxl refinement is uniquely defined
by the following loop, which should always be used as a source of
symmetry information in preference to the above space-group names.
They are only intended as comments.
;
_shelx_estimated_absorpt_t_min 0.816
_shelx_estimated_absorpt_t_max 0.959
_shelxl_version_number 2012-9

loop_
_space_group_symop_operation_xyz
'x, y, z'
'-x+1/2, y+1/2, -z+1/2'
'-x, -y, -z'
'x-1/2, -y-1/2, z-1/2'

loop_
_atom_site_label
_atom_site_type_symbol
_atom_site_fract_x
_atom_site_fract_y
_atom_site_fract_z
_atom_site_U_iso_or_equiv
_atom_site_adp_type
_atom_site_occupancy
_atom_site_site_symmetry_order
_atom_site_calc_flag
_atom_site_refinement_flags_posn
_atom_site_refinement_flags_adp
_atom_site_refinement_flags_occupancy
Zn1 Zn 0.07975(2) 0.11798(2) 0.54517(2) 0.02396(5) Uani 1 1 d . . .
N1 N 0.05808(10) 0.16681(7) 0.66701(9) 0.0279(2) Uani 1 1 d . . .
N2 N 0.10513(9) 0.20605(7) 0.47083(9) 0.0254(2) Uani 1 1 d . . .
N3 N 0.17725(9) 0.02776(7) 0.55791(9) 0.0254(2) Uani 1 1 d . . .
N4 N 0.12857(9) -0.03654(7) 0.53441(9) 0.0268(2) Uani 1 1 d . . .
N5 N 0.02414(9) -0.03561(7) 0.50352(10) 0.0264(2) Uani 1 1 d . . .
C1 C 0.08374(17) 0.27154(12) 0.78726(15) 0.0484(5) Uani 1 1 d . . .
H1A H 0.0082 0.2827 0.7835 0.073 Uiso 1 1 calc R U .
H1B H 0.1256 0.3182 0.7988 0.073 Uiso 1 1 calc R U .
H1C H 0.1118 0.2366 0.8435 0.073 Uiso 1 1 calc R U .
C2 C 0.09244(12) 0.23624(9) 0.68861(12) 0.0308(3) Uani 1 1 d . . .
C3 C 0.13668(12) 0.28120(9) 0.62411(12) 0.0322(3) Uani 1 1 d . . .
H3 H 0.1734 0.3251 0.6543 0.039 Uiso 1 1 calc R U .
C4 C 0.13385(11) 0.26987(8) 0.52101(12) 0.0282(3) Uani 1 1 d . . .
C5 C 0.16314(15) 0.33654(9) 0.46486(14) 0.0400(4) Uani 1 1 d . . .
H5A H 0.2210 0.3224 0.4334 0.060 Uiso 1 1 calc R U .
H5B H 0.1874 0.3780 0.5127 0.060 Uiso 1 1 calc R U .
H5C H 0.1000 0.3526 0.4120 0.060 Uiso 1 1 calc R U .
C11 C -0.00692(12) 0.12941(9) 0.72392(12) 0.0299(3) Uani 1 1 d . . .
C12 C 0.03710(13) 0.07301(11) 0.79288(12) 0.0371(3) Uani 1 1 d . . .
C13 C -0.03040(16) 0.03367(11) 0.84060(14) 0.0427(4) Uani 1 1 d . . .
H13 H -0.0009 -0.0053 0.8870 0.051 Uiso 1 1 calc R U .
C14 C -0.13907(15) 0.04983(10) 0.82228(14) 0.0408(4) Uani 1 1 d . . .
C15 C -0.18092(14) 0.10577(10) 0.75333(15) 0.0391(4) Uani 1 1 d . . .
H15 H -0.2553 0.1175 0.7404 0.047 Uiso 1 1 calc R U .
C16 C -0.11725(12) 0.14573(10) 0.70201(13) 0.0334(3) Uani 1 1 d . . .
C17 C 0.15488(16) 0.05430(15) 0.81556(16) 0.0561(6) Uani 1 1 d . . .
H17A H 0.1735 0.0403 0.7524 0.084 Uiso 1 1 calc R U .
H17B H 0.1706 0.0122 0.8635 0.084 Uiso 1 1 calc R U .
H17C H 0.1972 0.0982 0.8455 0.084 Uiso 1 1 calc R U .
C18 C -0.20992(19) 0.00617(13) 0.8754(2) 0.0572(6) Uani 1 1 d . . .
H18A H -0.2785 0.0325 0.8671 0.086 Uiso 1 1 calc R U .
H18B H -0.1740 0.0019 0.9480 0.086 Uiso 1 1 calc R U .
H18C H -0.2231 -0.0442 0.8456 0.086 Uiso 1 1 calc R U .
C19 C -0.16714(15) 0.20230(12) 0.62182(16) 0.0456(4) Uani 1 1 d . . .
H19A H -0.1349 0.2518 0.6412 0.068 Uiso 1 1 calc R U .
H19B H -0.2447 0.2049 0.6154 0.068 Uiso 1 1 calc R U .
H19C H -0.1543 0.1871 0.5566 0.068 Uiso 1 1 calc R U .
C21 C 0.08513(11) 0.20394(8) 0.36182(11) 0.0265(3) Uani 1 1 d . . .
C22 C -0.01983(12) 0.21724(9) 0.30281(12) 0.0326(3) Uani 1 1 d . . .
C23 C -0.04081(14) 0.21224(11) 0.19755(13) 0.0396(4) Uani 1 1 d . . .
H23 H -0.1118 0.2214 0.1576 0.047 Uiso 1 1 calc R U .
C24 C 0.03871(15) 0.19435(10) 0.14904(12) 0.0396(4) Uani 1 1 d . . .
C25 C 0.14133(14) 0.18039(10) 0.20943(13) 0.0366(3) Uani 1 1 d . . .
H25 H 0.1967 0.1678 0.1774 0.044 Uiso 1 1 calc R U .
C26 C 0.16625(12) 0.18414(9) 0.31533(12) 0.0311(3) Uani 1 1 d . . .
C27 C -0.10900(14) 0.23627(13) 0.35256(14) 0.0462(4) Uani 1 1 d . . .
H27A H -0.1720 0.2539 0.3008 0.069 Uiso 1 1 calc R U .
H27B H -0.0846 0.2758 0.4033 0.069 Uiso 1 1 calc R U .
H27C H -0.1282 0.1914 0.3858 0.069 Uiso 1 1 calc R U .
C28 C 0.0155(2) 0.19176(15) 0.03471(15) 0.0611(6) Uani 1 1 d . . .
H28A H -0.0499 0.1623 0.0074 0.092 Uiso 1 1 calc R U .
H28B H 0.0761 0.1683 0.0149 0.092 Uiso 1 1 calc R U .
H28C H 0.0050 0.2430 0.0075 0.092 Uiso 1 1 calc R U .
C29 C 0.27903(14) 0.16659(13) 0.37696(15) 0.0468(4) Uani 1 1 d . . .
H29A H 0.2822 0.1145 0.4011 0.070 Uiso 1 1 calc R U .
H29B H 0.2985 0.2007 0.4354 0.070 Uiso 1 1 calc R U .
H29C H 0.3295 0.1732 0.3344 0.070 Uiso 1 1 calc R U .
C31 C 0.29118(10) 0.02240(8) 0.58739(11) 0.0265(3) Uani 1 1 d . . .
C32 C 0.34730(12) -0.04166(9) 0.57180(13) 0.0347(3) Uani 1 1 d . . .
H32 H 0.3093 -0.0851 0.5417 0.042 Uiso 1 1 calc R U .
C33 C 0.45895(13) -0.04185(11) 0.60029(15) 0.0422(4) Uani 1 1 d . . .
H33 H 0.4968 -0.0858 0.5899 0.051 Uiso 1 1 calc R U .
C34 C 0.51545(13) 0.02076(12) 0.64343(14) 0.0434(4) Uani 1 1 d . . .
H34 H 0.5918 0.0201 0.6623 0.052 Uiso 1 1 calc R U .
C35 C 0.46058(13) 0.08450(12) 0.65913(14) 0.0417(4) Uani 1 1 d . . .
H35 H 0.4992 0.1278 0.6889 0.050 Uiso 1 1 calc R U .
C36 C 0.34830(12) 0.08539(10) 0.63124(12) 0.0342(3) Uani 1 1 d . . .
H36 H 0.3108 0.1293 0.6423 0.041 Uiso 1 1 calc R U .
C41 C 0.4314(2) 0.05673(16) 1.0083(2) 0.0697(7) Uani 1 1 d . . .
C42 C 0.43278(18) 0.03019(18) 0.9152(2) 0.0722(8) Uani 1 1 d . . .
H42 H 0.3861 0.0513 0.8560 0.087 Uiso 1 1 calc R U .
C43 C 0.5014(2) -0.02708(18) 0.9060(2) 0.0715(8) Uani 1 1 d . . .
H43 H 0.5021 -0.0459 0.8407 0.086 Uiso 1 1 calc R U .
F1 F 0.3624(4) 0.1142(2) 1.0210(4) 0.1015(13) Uani 0.5 1 d . . P

loop_
_atom_site_aniso_label
_atom_site_aniso_U_11
_atom_site_aniso_U_22
_atom_site_aniso_U_33
_atom_site_aniso_U_23
_atom_site_aniso_U_13
_atom_site_aniso_U_12
Zn1 0.02566(8) 0.02006(8) 0.02728(8) -0.00153(6) 0.00877(6) -0.00082(5)
N1 0.0297(5) 0.0281(6) 0.0282(6) -0.0029(5) 0.0119(4) -0.0025(4)
N2 0.0268(5) 0.0235(6) 0.0265(5) -0.0003(4) 0.0076(4) -0.0008(4)
N3 0.0227(5) 0.0231(6) 0.0299(6) 0.0001(4) 0.0059(4) -0.0008(4)
N4 0.0244(5) 0.0237(6) 0.0325(6) -0.0008(4) 0.0078(4) 0.0001(4)
N5 0.0231(5) 0.0220(6) 0.0341(6) -0.0003(4) 0.0071(4) 0.0018(4)
C1 0.0601(11) 0.0500(11) 0.0416(9) -0.0210(8) 0.0252(8) -0.0166(9)
C2 0.0303(6) 0.0330(8) 0.0305(7) -0.0079(6) 0.0106(5) -0.0042(5)
C3 0.0353(7) 0.0280(7) 0.0348(7) -0.0078(6) 0.0116(6) -0.0095(6)
C4 0.0273(6) 0.0244(7) 0.0341(7) -0.0010(5) 0.0101(5) -0.0025(5)
C5 0.0509(9) 0.0265(8) 0.0475(9) -0.0008(7) 0.0214(8) -0.0071(7)
C11 0.0320(7) 0.0319(8) 0.0292(6) -0.0049(5) 0.0142(5) -0.0042(5)
C12 0.0380(8) 0.0447(10) 0.0317(7) 0.0034(6) 0.0143(6) 0.0014(6)
C13 0.0529(10) 0.0423(10) 0.0387(9) 0.0049(7) 0.0222(8) 0.0011(8)
C14 0.0503(9) 0.0357(9) 0.0450(9) -0.0079(7) 0.0279(8) -0.0091(7)
C15 0.0348(8) 0.0409(10) 0.0476(9) -0.0082(7) 0.0214(7) -0.0039(6)
C16 0.0344(7) 0.0321(8) 0.0377(8) -0.0047(6) 0.0165(6) -0.0003(6)
C17 0.0410(9) 0.0830(16) 0.0456(10) 0.0240(11) 0.0132(8) 0.0131(10)
C18 0.0685(13) 0.0462(12) 0.0733(14) 0.0012(10) 0.0483(12) -0.0074(10)
C19 0.0382(8) 0.0460(11) 0.0561(11) 0.0064(8) 0.0182(8) 0.0100(7)
C21 0.0306(6) 0.0229(7) 0.0268(6) 0.0010(5) 0.0088(5) -0.0003(5)
C22 0.0328(7) 0.0328(8) 0.0320(7) 0.0013(6) 0.0078(5) 0.0037(6)
C23 0.0409(8) 0.0426(10) 0.0315(7) 0.0022(7) 0.0023(6) 0.0050(7)
C24 0.0544(10) 0.0361(9) 0.0283(7) 0.0010(6) 0.0109(7) 0.0002(7)
C25 0.0473(9) 0.0323(8) 0.0347(8) 0.0011(6) 0.0190(7) 0.0027(6)
C26 0.0329(7) 0.0295(7) 0.0334(7) 0.0023(6) 0.0129(6) 0.0019(5)
C27 0.0326(8) 0.0651(13) 0.0405(9) 0.0010(8) 0.0086(7) 0.0118(8)
C28 0.0801(15) 0.0728(16) 0.0294(9) 0.0001(9) 0.0119(9) 0.0066(12)
C29 0.0328(8) 0.0648(13) 0.0448(10) 0.0025(9) 0.0138(7) 0.0108(8)
C31 0.0241(6) 0.0284(7) 0.0265(6) 0.0049(5) 0.0057(5) 0.0002(5)
C32 0.0273(6) 0.0305(8) 0.0461(9) 0.0041(6) 0.0086(6) 0.0034(5)
C33 0.0287(7) 0.0450(10) 0.0532(10) 0.0086(8) 0.0107(7) 0.0073(6)
C34 0.0238(6) 0.0583(12) 0.0452(9) 0.0110(8) 0.0035(6) -0.0017(7)
C35 0.0303(7) 0.0499(11) 0.0407(9) 0.0014(8) 0.0013(6) -0.0095(7)
C36 0.0297(7) 0.0353(9) 0.0354(7) -0.0003(6) 0.0037(6) -0.0034(6)
C41 0.0590(13) 0.0697(17) 0.0877(19) 0.0208(14) 0.0321(13) -0.0092(12)
C42 0.0414(10) 0.109(2) 0.0600(14) 0.0366(15) 0.0012(9) -0.0148(12)
C43 0.0678(15) 0.097(2) 0.0518(13) 0.0000(13) 0.0201(11) -0.0383(15)
F1 0.110(3) 0.083(3) 0.127(4) 0.013(2) 0.060(3) -0.003(2)

loop_
_atom_type_symbol
_atom_type_description
_atom_type_scat_dispersion_real
_atom_type_scat_dispersion_imag
_atom_type_scat_source
C C 0.0033 0.0016 'International Tables Vol C Tables 4.2.6.8 and 6.1.1.4'
H H 0.0000 0.0000 'International Tables Vol C Tables 4.2.6.8 and 6.1.1.4'
N N 0.0061 0.0033 'International Tables Vol C Tables 4.2.6.8 and 6.1.1.4'
Zn Zn 0.2839 1.4301 'International Tables Vol C Tables 4.2.6.8 and 6.1.1.4'
F F 0.0171 0.0103 'International Tables Vol C Tables 4.2.6.8 and 6.1.1.4'

loop_
_geom_angle_atom_site_label_1
_geom_angle_atom_site_label_2
_geom_angle_atom_site_label_3
_geom_angle
_geom_angle_site_symmetry_1
_geom_angle_site_symmetry_3
N2 Zn1 N1 99.33(5) . .
N2 Zn1 N5 127.80(5) . 3_556
N1 Zn1 N5 112.56(5) . 3_556
N2 Zn1 N3 120.36(5) . .
N1 Zn1 N3 120.04(5) . .
N5 Zn1 N3 77.98(5) 3_556 .
C2 N1 C11 121.39(12) . .
C2 N1 Zn1 119.58(10) . .
C11 N1 Zn1 118.57(10) . .
C4 N2 C21 120.35(12) . .
C4 N2 Zn1 119.03(10) . .
C21 N2 Zn1 120.45(9) . .
N4 N3 C31 114.01(11) . .
N4 N3 Zn1 115.32(8) . .
C31 N3 Zn1 130.67(10) . .
N5 N4 N3 117.37(11) . .
N4 N5 N5 115.84(14) . 3_556
N4 N5 Zn1 130.68(9) . 3_556
N5 N5 Zn1 113.33(11) 3_556 3_556
N1 C2 C3 123.92(13) . .
N1 C2 C1 119.39(14) . .
C3 C2 C1 116.69(14) . .
C4 C3 C2 128.76(14) . .
N2 C4 C3 124.60(14) . .
N2 C4 C5 118.99(14) . .
C3 C4 C5 116.39(14) . .
C12 C11 C16 120.56(14) . .
C12 C11 N1 120.23(14) . .
C16 C11 N1 118.95(14) . .
C11 C12 C13 118.68(16) . .
C11 C12 C17 120.93(15) . .
C13 C12 C17 120.39(17) . .
C14 C13 C12 121.99(17) . .
C15 C14 C13 118.27(15) . .
C15 C14 C18 121.10(18) . .
C13 C14 C18 120.63(19) . .
C14 C15 C16 121.97(16) . .
C15 C16 C11 118.51(16) . .
C15 C16 C19 120.45(15) . .
C11 C16 C19 120.99(14) . .
C26 C21 C22 120.29(14) . .
C26 C21 N2 120.96(13) . .
C22 C21 N2 118.61(12) . .
C23 C22 C21 119.00(14) . .
C23 C22 C27 120.28(14) . .
C21 C22 C27 120.71(14) . .
C24 C23 C22 122.02(15) . .
C23 C24 C25 117.68(15) . .
C23 C24 C28 121.34(18) . .
C25 C24 C28 120.97(17) . .
C24 C25 C26 122.47(15) . .
C21 C26 C25 118.51(14) . .
C21 C26 C29 121.55(14) . .
C25 C26 C29 119.93(14) . .
C36 C31 C32 119.16(13) . .
C36 C31 N3 117.53(13) . .
C32 C31 N3 123.28(13) . .
C33 C32 C31 119.87(16) . .
C34 C33 C32 120.88(17) . .
C33 C34 C35 119.68(15) . .
C34 C35 C36 120.07(17) . .
C31 C36 C35 120.34(16) . .
C42 C41 C43 120.4(3) . 3_657
C42 C41 F1 122.0(3) . .
C43 C41 F1 117.6(3) 3_657 .
C41 C42 C43 120.3(2) . .
C41 C43 C42 119.3(3) 3_657 .

loop_
_geom_bond_atom_site_label_1
_geom_bond_atom_site_label_2
_geom_bond_distance
_geom_bond_site_symmetry_2
Zn1 N2 1.9364(12) .
Zn1 N1 1.9519(12) .
Zn1 N5 1.9801(12) 3_556
Zn1 N3 2.0166(12) .
N1 C2 1.319(2) .
N1 C11 1.4378(18) .
N2 C4 1.3277(19) .
N2 C21 1.4389(18) .
N3 N4 1.3041(17) .
N3 C31 1.4203(17) .
N4 N5 1.3012(16) .
N5 N5 1.403(2) 3_556
N5 Zn1 1.9801(12) 3_556
C1 C2 1.511(2) .
C2 C3 1.409(2) .
C3 C4 1.407(2) .
C4 C5 1.509(2) .
C11 C12 1.392(2) .
C11 C16 1.404(2) .
C12 C13 1.396(2) .
C12 C17 1.504(2) .
C13 C14 1.386(3) .
C14 C15 1.379(3) .
C14 C18 1.513(2) .
C15 C16 1.397(2) .
C16 C19 1.503(3) .
C21 C26 1.395(2) .
C21 C22 1.404(2) .
C22 C23 1.390(2) .
C22 C27 1.510(2) .
C23 C24 1.387(3) .
C24 C25 1.388(3) .
C24 C28 1.507(2) .
C25 C26 1.395(2) .
C26 C29 1.512(2) .
C31 C36 1.389(2) .
C31 C32 1.393(2) .
C32 C33 1.389(2) .
C33 C34 1.377(3) .
C34 C35 1.380(3) .
C35 C36 1.396(2) .
C41 C42 1.356(4) .
C41 C43 1.368(4) 3_657
C41 F1 1.393(5) .
C42 C43 1.374(4) .
C43 C41 1.368(4) 3_657

loop_
_geom_torsion_atom_site_label_1
_geom_torsion_atom_site_label_2
_geom_torsion_atom_site_label_3
_geom_torsion_atom_site_label_4
_geom_torsion
_geom_torsion_site_symmetry_1
_geom_torsion_site_symmetry_4
C31 N3 N4 N5 -177.84(12) . .
Zn1 N3 N4 N5 1.50(16) . .
N3 N4 N5 N5 1.7(2) . 3_556
N3 N4 N5 Zn1 176.78(10) . 3_556
C11 N1 C2 C3 -166.33(15) . .
Zn1 N1 C2 C3 5.7(2) . .
C11 N1 C2 C1 12.9(2) . .
Zn1 N1 C2 C1 -175.02(13) . .
N1 C2 C3 C4 14.1(3) . .
C1 C2 C3 C4 -165.20(17) . .
C21 N2 C4 C3 168.18(14) . .
Zn1 N2 C4 C3 -7.08(19) . .
C21 N2 C4 C5 -10.1(2) . .
Zn1 N2 C4 C5 174.63(11) . .
C2 C3 C4 N2 -13.3(3) . .
C2 C3 C4 C5 164.98(16) . .
C2 N1 C11 C12 -106.27(18) . .
Zn1 N1 C11 C12 81.58(17) . .
C2 N1 C11 C16 79.58(19) . .
Zn1 N1 C11 C16 -92.57(15) . .
C16 C11 C12 C13 -0.7(2) . .
N1 C11 C12 C13 -174.79(15) . .
C16 C11 C12 C17 179.01(18) . .
N1 C11 C12 C17 4.9(3) . .
C11 C12 C13 C14 -0.9(3) . .
C17 C12 C13 C14 179.40(19) . .
C12 C13 C14 C15 1.1(3) . .
C12 C13 C14 C18 -179.90(19) . .
C13 C14 C15 C16 0.3(3) . .
C18 C14 C15 C16 -178.74(18) . .
C14 C15 C16 C11 -1.8(3) . .
C14 C15 C16 C19 175.47(17) . .
C12 C11 C16 C15 2.0(2) . .
N1 C11 C16 C15 176.14(14) . .
C12 C11 C16 C19 -175.23(16) . .
N1 C11 C16 C19 -1.1(2) . .
C4 N2 C21 C26 93.59(17) . .
Zn1 N2 C21 C26 -91.22(15) . .
C4 N2 C21 C22 -90.72(17) . .
Zn1 N2 C21 C22 84.47(15) . .
C26 C21 C22 C23 -1.6(2) . .
N2 C21 C22 C23 -177.36(15) . .
C26 C21 C22 C27 178.03(16) . .
N2 C21 C22 C27 2.3(2) . .
C21 C22 C23 C24 0.2(3) . .
C27 C22 C23 C24 -179.51(18) . .
C22 C23 C24 C25 0.8(3) . .
C22 C23 C24 C28 -177.88(19) . .
C23 C24 C25 C26 -0.3(3) . .
C28 C24 C25 C26 178.38(19) . .
C22 C21 C26 C25 2.1(2) . .
N2 C21 C26 C25 177.71(14) . .
C22 C21 C26 C29 -177.64(16) . .
N2 C21 C26 C29 -2.0(2) . .
C24 C25 C26 C21 -1.1(3) . .
C24 C25 C26 C29 178.61(17) . .
N4 N3 C31 C36 -168.43(13) . .
Zn1 N3 C31 C36 12.35(19) . .
N4 N3 C31 C32 13.4(2) . .
Zn1 N3 C31 C32 -165.80(12) . .
C36 C31 C32 C33 0.1(2) . .
N3 C31 C32 C33 178.26(15) . .
C31 C32 C33 C34 -0.4(3) . .
C32 C33 C34 C35 0.3(3) . .
C33 C34 C35 C36 -0.1(3) . .
C32 C31 C36 C35 0.1(2) . .
N3 C31 C36 C35 -178.10(14) . .
C34 C35 C36 C31 -0.2(3) . .
C43 C41 C42 C43 0.3(4) 3_657 .
F1 C41 C42 C43 -179.4(3) . .
C41 C42 C43 C41 -0.3(4) . 3_657
